data_1519612
loop_
_publ_author_name
'Liu, Xuemei'
'Frydenvang, Karla'
'Liu, Huizhen'
'Zhai, Lin'
'Chen, Ming'
'Olsen, Carl Erik'
'Christensen, S\/oren Br\/ogger'

_publ_section_title
;
 Iminolactones from Schizophyllum commune.
;
_journal_issue 5
_journal_name_full 'Journal of natural products'
_journal_page_first 1165
_journal_page_last 1168
_journal_paper_doi 10.1021/np500836y
_journal_volume 78
_journal_year 2015
_chemical_absolute_configuration unk
_chemical_formula_sum 'C24 H25 N O5'
_chemical_formula_weight 407.45
_chemical_name_common 'Schizine A'
_chemical_name_systematic
; 
 ? 
;
_space_group_IT_number 19
_symmetry_cell_setting orthorhombic
_symmetry_space_group_name_Hall 'P 2ac 2ab'
_symmetry_space_group_name_H-M 'P 21 21 21'
_atom_sites_solution_hydrogens geom
_atom_sites_solution_primary direct
_atom_sites_solution_secondary difmap
_cell_angle_alpha 90.000
_cell_angle_beta 90.000
_cell_angle_gamma 90.000
_cell_formula_units_Z 4
_cell_length_a 8.7130(6)
_cell_length_b 11.5100(8)
_cell_length_c 20.2530(13)
_cell_measurement_temperature 122(1)
_cell_volume 2031.1(2)
_computing_cell_refinement 'DIRAX (Duisenberg, 1992)'
_computing_data_collection 'COLLECT (Nonius, 1999)'
_computing_data_reduction 'EvalCCD (Duisenberg, 1998)'
_computing_molecular_graphics 'ORTEP-3 (Farrugia, 1997)'
_computing_structure_refinement 'SHELXL-97 (Sheldrick, 1997)'
_computing_structure_solution 'SHELXS-97 (Sheldrick, 1990)'
_diffrn_ambient_temperature 122(1)
_diffrn_measured_fraction_theta_full 0.998
_diffrn_measured_fraction_theta_max 0.998
_diffrn_measurement_device_type 'Nonius KappaCCD'
_diffrn_radiation_monochromator graphite
_diffrn_radiation_source 'fine-focus sealed tube'
_diffrn_radiation_type MoK\a
_diffrn_radiation_wavelength 0.71073
_diffrn_reflns_av_R_equivalents 0.0487
_diffrn_reflns_av_sigmaI/netI 0.0225
_diffrn_reflns_limit_h_max 11
_diffrn_reflns_limit_h_min -11
_diffrn_reflns_limit_k_max 14
_diffrn_reflns_limit_k_min -14
_diffrn_reflns_limit_l_max 26
_diffrn_reflns_limit_l_min -26
_diffrn_reflns_number 40291
_diffrn_reflns_theta_full 27.51
_diffrn_reflns_theta_max 27.51
_diffrn_reflns_theta_min 2.54
_exptl_absorpt_coefficient_mu 0.093
_exptl_absorpt_correction_T_max 0.996
_exptl_absorpt_correction_T_min 0.973
_exptl_absorpt_correction_type integration
_exptl_absorpt_process_details
;
Gaussian integration (Coppens, 1970)
;
_exptl_crystal_colour colorless
_exptl_crystal_density_diffrn 1.332
_exptl_crystal_density_method 'not measured'
_exptl_crystal_description prism
_exptl_crystal_F_000 864
_exptl_crystal_size_max 0.40
_exptl_crystal_size_mid 0.32
_exptl_crystal_size_min 0.06
_refine_diff_density_max 0.219
_refine_diff_density_min -0.207
_refine_diff_density_rms 0.041
_refine_ls_abs_structure_details 'Flack H D (1983), Acta Cryst. A39, 876-881'
_refine_ls_abs_structure_Flack -0.5(8)
_refine_ls_extinction_method none
_refine_ls_goodness_of_fit_ref 1.092
_refine_ls_hydrogen_treatment mixed
_refine_ls_matrix_type full
_refine_ls_number_parameters 321
_refine_ls_number_reflns 4674
_refine_ls_number_restraints 0
_refine_ls_restrained_S_all 1.092
_refine_ls_R_factor_all 0.0431
_refine_ls_R_factor_gt 0.0350
_refine_ls_shift/su_max 0.000
_refine_ls_shift/su_mean 0.000
_refine_ls_structure_factor_coef Fsqd
_refine_ls_weighting_details 'calc w=1/[\s^2^(Fo^2^)+(0.0379P)^2^+0.5019P] where P=(Fo^2^+2Fc^2^)/3'
_refine_ls_weighting_scheme calc
_refine_ls_wR_factor_gt 0.0780
_refine_ls_wR_factor_ref 0.0827
_reflns_number_gt 4201
_reflns_number_total 4674
_reflns_threshold_expression >2sigma(I)
_cod_data_source_file np500836y_si_001.cif
_cod_data_source_block schizocummine
_cod_depositor_comments 'Adding full bibliography for 1519612.cif.'
_cod_database_code 1519612

loop_
_symmetry_equiv_pos_as_xyz
'x, y, z'
'-x+1/2, -y, z+1/2'
'x+1/2, -y+1/2, -z'
'-x, y+1/2, -z+1/2'

loop_
_atom_site_label
_atom_site_type_symbol
_atom_site_fract_x
_atom_site_fract_y
_atom_site_fract_z
_atom_site_U_iso_or_equiv
_atom_site_adp_type
_atom_site_occupancy
_atom_site_symmetry_multiplicity
_atom_site_calc_flag
_atom_site_refinement_flags
C1 C 0.92463(16) 0.12087(12) 0.14288(7) 0.0154(3) Uani 1 1 d .
C2 C 0.78222(16) 0.14554(14) 0.10387(7) 0.0187(3) Uani 1 1 d .
H2 H 0.726(2) 0.2121(16) 0.1253(9) 0.022 Uiso 1 1 d .
C3 C 0.68071(17) 0.03836(14) 0.10103(7) 0.0206(3) Uani 1 1 d .
H31 H 0.740(2) -0.0245(16) 0.0814(9) 0.025 Uiso 1 1 d .
H32 H 0.593(2) 0.0540(16) 0.0722(9) 0.025 Uiso 1 1 d .
C4 C 0.62261(17) 0.00230(14) 0.17001(8) 0.0217(3) Uani 1 1 d .
C5 C 0.76376(17) -0.01402(13) 0.21617(7) 0.0193(3) Uani 1 1 d .
H5 H 0.815(2) -0.0830(16) 0.1998(8) 0.023 Uiso 1 1 d .
C6 C 0.7214(2) -0.04192(16) 0.28842(8) 0.0280(4) Uani 1 1 d .
H61 H 0.663(2) -0.1182(18) 0.2891(9) 0.034 Uiso 1 1 d .
H62 H 0.650(2) 0.0195(18) 0.3050(9) 0.034 Uiso 1 1 d .
C7 C 0.8591(2) -0.04736(15) 0.33299(8) 0.0287(4) Uani 1 1 d .
H7 H 0.840(2) -0.0664(18) 0.3775(10) 0.034 Uiso 1 1 d .
C8 C 0.9997(2) -0.02086(13) 0.31320(7) 0.0246(3) Uani 1 1 d .
C9 C 1.03754(17) 0.03005(13) 0.24586(7) 0.0190(3) Uani 1 1 d .
H9 H 1.096(2) -0.0215(16) 0.2188(9) 0.023 Uiso 1 1 d .
C10 C 0.89338(16) 0.07964(12) 0.21368(7) 0.0159(3) Uani 1 1 d .
C11 C 1.13073(18) 0.13404(14) 0.26861(8) 0.0223(3) Uani 1 1 d .
H11 H 1.203(2) 0.1679(16) 0.2372(9) 0.027 Uiso 1 1 d .
C12 C 1.1393(2) 0.00106(17) 0.35486(9) 0.0318(4) Uani 1 1 d .
H121 H 1.217(2) -0.062(2) 0.3516(10) 0.038 Uiso 1 1 d .
H122 H 1.115(2) 0.0159(18) 0.3997(10) 0.038 Uiso 1 1 d .
C13 C 0.5417(2) -0.11562(16) 0.16220(10) 0.0349(4) Uani 1 1 d .
H13A H 0.4995 -0.1399 0.2049 0.052 Uiso 1 1 calc R
H13B H 0.6158 -0.1737 0.1468 0.052 Uiso 1 1 calc R
H13C H 0.4584 -0.1084 0.1300 0.052 Uiso 1 1 calc R
C14 C 0.50401(19) 0.09135(16) 0.19534(9) 0.0296(4) Uani 1 1 d .
H14A H 0.4233 0.1017 0.1621 0.044 Uiso 1 1 calc R
H14B H 0.5550 0.1659 0.2034 0.044 Uiso 1 1 calc R
H14C H 0.4584 0.0630 0.2365 0.044 Uiso 1 1 calc R
C15 C 0.87564(18) 0.19300(13) 0.25448(7) 0.0202(3) Uani 1 1 d .
C16 C 1.09221(17) 0.16509(12) 0.05539(7) 0.0170(3) Uani 1 1 d .
H16 H 1.164(2) 0.2289(15) 0.0545(8) 0.020 Uiso 1 1 d .
C17 C 0.95537(17) 0.19757(13) 0.01286(7) 0.0198(3) Uani 1 1 d .
C18 C 1.18008(17) 0.06523(13) 0.02036(7) 0.0178(3) Uani 1 1 d .
H181 H 1.272(2) 0.0497(15) 0.0480(8) 0.021 Uiso 1 1 d .
H182 H 1.213(2) 0.0928(15) -0.0239(9) 0.021 Uiso 1 1 d .
C19 C 1.08160(17) -0.04163(13) 0.01286(7) 0.0183(3) Uani 1 1 d .
C20 C 1.06873(18) -0.12205(13) 0.06423(7) 0.0217(3) Uani 1 1 d .
H20 H 1.130(2) -0.1110(16) 0.1050(9) 0.026 Uiso 1 1 d .
C21 C 0.9725(2) -0.21739(14) 0.05845(9) 0.0318(4) Uani 1 1 d .
H21 H 0.965(2) -0.2726(17) 0.0947(10) 0.038 Uiso 1 1 d .
C22 C 0.8869(2) -0.23365(17) 0.00137(10) 0.0392(5) Uani 1 1 d .
H22 H 0.8200 -0.2985 -0.0023 0.047 Uiso 1 1 calc R
C23 C 0.8992(2) -0.15536(16) -0.05013(9) 0.0378(4) Uani 1 1 d .
H23 H 0.8412 -0.1667 -0.0893 0.045 Uiso 1 1 calc R
C24 C 0.9965(2) -0.05999(14) -0.04461(8) 0.0261(3) Uani 1 1 d .
H24 H 1.0050 -0.0068 -0.0803 0.031 Uiso 1 1 calc R
O1 O 1.20709(14) 0.10545(11) 0.32705(6) 0.0297(3) Uani 1 1 d .
O2 O 0.76506(13) 0.25417(11) 0.26052(6) 0.0296(3) Uani 1 1 d .
O3 O 1.01278(13) 0.22291(9) 0.28179(5) 0.0238(2) Uani 1 1 d .
O5 O 0.96859(13) 0.23330(10) -0.04281(5) 0.0273(3) Uani 1 1 d .
O4 O 0.81339(12) 0.18406(11) 0.03704(5) 0.0266(3) Uani 1 1 d .
N1 N 1.06202(13) 0.13016(10) 0.12350(6) 0.0161(2) Uani 1 1 d .

loop_
_atom_site_aniso_label
_atom_site_aniso_U_11
_atom_site_aniso_U_22
_atom_site_aniso_U_33
_atom_site_aniso_U_23
_atom_site_aniso_U_13
_atom_site_aniso_U_12
C1 0.0184(7) 0.0109(6) 0.0168(6) -0.0006(5) 0.0018(5) 0.0017(6)
C2 0.0159(7) 0.0232(8) 0.0170(7) 0.0057(6) 0.0044(6) 0.0047(6)
C3 0.0156(7) 0.0261(8) 0.0201(7) 0.0018(6) -0.0008(6) 0.0016(6)
C4 0.0174(7) 0.0244(8) 0.0234(7) 0.0039(6) 0.0027(6) -0.0019(6)
C5 0.0204(7) 0.0184(7) 0.0191(7) 0.0036(6) 0.0049(6) 0.0004(6)
C6 0.0299(9) 0.0310(9) 0.0233(8) 0.0087(7) 0.0087(7) -0.0010(7)
C7 0.0440(10) 0.0255(8) 0.0167(7) 0.0067(6) 0.0046(7) 0.0047(7)
C8 0.0365(9) 0.0203(7) 0.0171(7) 0.0010(6) -0.0010(6) 0.0103(7)
C9 0.0210(7) 0.0200(7) 0.0159(6) -0.0002(6) 0.0008(6) 0.0068(6)
C10 0.0161(6) 0.0156(7) 0.0161(6) 0.0008(5) 0.0024(5) 0.0027(5)
C11 0.0212(7) 0.0257(8) 0.0201(7) -0.0029(6) -0.0016(6) 0.0056(6)
C12 0.0414(10) 0.0329(9) 0.0213(8) -0.0007(7) -0.0063(7) 0.0135(8)
C13 0.0304(9) 0.0353(10) 0.0389(10) 0.0059(8) -0.0015(8) -0.0133(8)
C14 0.0172(7) 0.0420(10) 0.0296(8) 0.0044(7) 0.0066(6) 0.0049(7)
C15 0.0232(7) 0.0198(7) 0.0174(7) 0.0001(6) 0.0051(6) 0.0017(6)
C16 0.0161(7) 0.0167(7) 0.0181(7) 0.0008(5) 0.0031(5) -0.0016(6)
C17 0.0193(7) 0.0185(7) 0.0217(7) 0.0040(6) 0.0042(6) 0.0018(6)
C18 0.0153(6) 0.0194(7) 0.0186(7) -0.0007(6) 0.0035(6) 0.0007(6)
C19 0.0187(7) 0.0182(7) 0.0182(7) -0.0023(6) 0.0037(6) 0.0025(6)
C20 0.0271(8) 0.0208(7) 0.0173(7) -0.0017(6) 0.0003(6) 0.0010(6)
C21 0.0456(11) 0.0231(8) 0.0267(8) 0.0040(7) 0.0043(8) -0.0065(8)
C22 0.0491(11) 0.0268(9) 0.0417(10) -0.0010(8) -0.0047(9) -0.0183(9)
C23 0.0496(11) 0.0337(9) 0.0301(9) -0.0014(8) -0.0143(8) -0.0110(9)
C24 0.0344(9) 0.0231(7) 0.0207(7) 0.0019(6) -0.0029(7) -0.0023(7)
O1 0.0308(6) 0.0348(7) 0.0234(5) -0.0038(5) -0.0092(5) 0.0064(5)
O2 0.0264(6) 0.0274(6) 0.0352(6) -0.0072(5) 0.0063(5) 0.0097(5)
O3 0.0260(6) 0.0217(5) 0.0236(5) -0.0054(4) -0.0020(5) 0.0041(5)
O5 0.0265(6) 0.0331(6) 0.0222(6) 0.0122(5) 0.0038(5) 0.0022(5)
O4 0.0172(5) 0.0401(7) 0.0225(5) 0.0154(5) 0.0026(4) 0.0063(5)
N1 0.0165(6) 0.0163(6) 0.0155(5) -0.0011(5) 0.0012(5) -0.0002(5)

loop_
_atom_type_symbol
_atom_type_description
_atom_type_scat_dispersion_real
_atom_type_scat_dispersion_imag
_atom_type_scat_source
C C 0.0033 0.0016 'International Tables Vol C Tables 4.2.6.8 and 6.1.1.4'
H H 0.0000 0.0000 'International Tables Vol C Tables 4.2.6.8 and 6.1.1.4'
N N 0.0061 0.0033 'International Tables Vol C Tables 4.2.6.8 and 6.1.1.4'
O O 0.0106 0.0060 'International Tables Vol C Tables 4.2.6.8 and 6.1.1.4'

loop_
_exptl_crystal_face_index_h
_exptl_crystal_face_index_k
_exptl_crystal_face_index_l
_exptl_crystal_face_perp_dist
-1 0 -1 0.021
1 0 1 0.030
0 -1 1 0.161
-1 0 1 0.080
1 0 -1 0.052
-1 1 0 0.075

loop_
_geom_angle_atom_site_label_1
_geom_angle_atom_site_label_2
_geom_angle_atom_site_label_3
_geom_angle
N1 C1 C2 127.20(13)
N1 C1 C10 118.96(12)
C2 C1 C10 113.85(12)
O4 C2 C1 113.27(11)
O4 C2 C3 108.79(12)
C1 C2 C3 110.39(12)
O4 C2 H2 105.1(10)
C1 C2 H2 108.5(10)
C3 C2 H2 110.6(10)
C2 C3 C4 112.04(13)
C2 C3 H31 108.0(11)
C4 C3 H31 110.1(10)
C2 C3 H32 109.2(11)
C4 C3 H32 109.5(10)
H31 C3 H32 108.0(15)
C13 C4 C3 107.15(14)
C13 C4 C14 108.27(14)
C3 C4 C14 110.00(13)
C13 C4 C5 108.51(13)
C3 C4 C5 108.49(12)
C14 C4 C5 114.18(13)
C6 C5 C4 113.95(13)
C6 C5 C10 110.31(13)
C4 C5 C10 117.95(12)
C6 C5 H5 105.3(10)
C4 C5 H5 104.9(11)
C10 C5 H5 102.8(11)
C7 C6 C5 112.81(14)
C7 C6 H61 110.9(11)
C5 C6 H61 108.2(11)
C7 C6 H62 109.0(11)
C5 C6 H62 108.6(11)
H61 C6 H62 107.1(16)
C8 C7 C6 123.15(14)
C8 C7 H7 120.6(12)
C6 C7 H7 116.2(12)
C7 C8 C12 128.15(15)
C7 C8 C9 124.11(15)
C12 C8 C9 105.28(14)
C11 C9 C8 98.49(12)
C11 C9 C10 105.96(12)
C8 C9 C10 110.41(12)
C11 C9 H9 112.3(11)
C8 C9 H9 113.1(10)
C10 C9 H9 115.2(11)
C9 C10 C1 111.63(11)
C9 C10 C15 99.73(11)
C1 C10 C15 104.78(11)
C9 C10 C5 108.86(12)
C1 C10 C5 111.83(12)
C15 C10 C5 119.40(12)
O1 C11 O3 110.00(12)
O1 C11 C9 109.04(13)
O3 C11 C9 103.25(12)
O1 C11 H11 109.9(11)
O3 C11 H11 106.8(11)
C9 C11 H11 117.5(11)
O1 C12 C8 104.51(13)
O1 C12 H121 107.5(12)
C8 C12 H121 113.0(12)
O1 C12 H122 108.3(12)
C8 C12 H122 112.7(13)
H121 C12 H122 110.4(17)
C4 C13 H13A 109.5
C4 C13 H13B 109.5
H13A C13 H13B 109.5
C4 C13 H13C 109.5
H13A C13 H13C 109.5
H13B C13 H13C 109.5
C4 C14 H14A 109.5
C4 C14 H14B 109.5
H14A C14 H14B 109.5
C4 C14 H14C 109.5
H14A C14 H14C 109.5
H14B C14 H14C 109.5
O2 C15 O3 121.02(14)
O2 C15 C10 128.88(15)
O3 C15 C10 109.97(12)
N1 C16 C17 117.53(12)
N1 C16 C18 108.46(11)
C17 C16 C18 108.08(12)
N1 C16 H16 110.2(10)
C17 C16 H16 108.1(10)
C18 C16 H16 103.6(10)
O5 C17 O4 118.01(14)
O5 C17 C16 122.67(14)
O4 C17 C16 119.31(12)
C19 C18 C16 111.68(11)
C19 C18 H181 111.6(10)
C16 C18 H181 105.9(10)
C19 C18 H182 109.4(10)
C16 C18 H182 108.5(10)
H181 C18 H182 109.6(14)
C24 C19 C20 118.55(14)
C24 C19 C18 120.65(13)
C20 C19 C18 120.76(13)
C21 C20 C19 120.69(15)
C21 C20 H20 119.9(11)
C19 C20 H20 119.5(11)
C20 C21 C22 120.13(16)
C20 C21 H21 119.7(12)
C22 C21 H21 120.2(12)
C23 C22 C21 119.92(16)
C23 C22 H22 120.0
C21 C22 H22 120.0
C22 C23 C24 120.05(16)
C22 C23 H23 120.0
C24 C23 H23 120.0
C23 C24 C19 120.66(15)
C23 C24 H24 119.7
C19 C24 H24 119.7
C11 O1 C12 109.24(13)
C15 O3 C11 111.28(11)
C17 O4 C2 123.35(11)
C1 N1 C16 119.14(12)

loop_
_geom_bond_atom_site_label_1
_geom_bond_atom_site_label_2
_geom_bond_distance
C1 N1 1.2643(18)
C1 C2 1.4981(19)
C1 C10 1.5349(19)
C2 O4 1.4499(17)
C2 C3 1.519(2)
C2 H2 1.007(18)
C3 C4 1.543(2)
C3 H31 0.974(19)
C3 H32 0.979(19)
C4 C13 1.537(2)
C4 C14 1.543(2)
C4 C5 1.556(2)
C5 C6 1.543(2)
C5 C10 1.562(2)
C5 H5 0.970(19)
C6 C7 1.502(3)
C6 H61 1.01(2)
C6 H62 1.00(2)
C7 C8 1.325(3)
C7 H7 0.94(2)
C8 C12 1.502(2)
C8 C9 1.521(2)
C9 C11 1.518(2)
C9 C10 1.526(2)
C9 H9 0.955(19)
C10 C15 1.552(2)
C11 O1 1.3971(19)
C11 O3 1.4743(18)
C11 H11 0.98(2)
C12 O1 1.453(2)
C12 H121 0.99(2)
C12 H122 0.95(2)
C13 H13A 0.9800
C13 H13B 0.9800
C13 H13C 0.9800
C14 H14A 0.9800
C14 H14B 0.9800
C14 H14C 0.9800
C15 O2 1.1995(19)
C15 O3 1.3610(19)
C16 N1 1.4608(18)
C16 C17 1.518(2)
C16 C18 1.553(2)
C16 H16 0.964(18)
C17 O5 1.2057(18)
C17 O4 1.3396(18)
C18 C19 1.507(2)
C18 H181 0.993(18)
C18 H182 0.993(17)
C19 C24 1.396(2)
C19 C20 1.397(2)
C20 C21 1.386(2)
C20 H20 0.993(18)
C21 C22 1.388(3)
C21 H21 0.97(2)
C22 C23 1.383(3)
C22 H22 0.9500
C23 C24 1.391(2)
C23 H23 0.9500
C24 H24 0.9500

loop_
_geom_torsion_atom_site_label_1
_geom_torsion_atom_site_label_2
_geom_torsion_atom_site_label_3
_geom_torsion_atom_site_label_4
_geom_torsion
N1 C1 C2 O4 -0.1(2)
C10 C1 C2 O4 -179.82(12)
N1 C1 C2 C3 122.18(16)
C10 C1 C2 C3 -57.56(16)
O4 C2 C3 C4 -171.62(12)
C1 C2 C3 C4 63.52(16)
C2 C3 C4 C13 -171.99(13)
C2 C3 C4 C14 70.53(16)
C2 C3 C4 C5 -55.03(16)
C13 C4 C5 C6 -67.99(17)
C3 C4 C5 C6 175.92(14)
C14 C4 C5 C6 52.85(18)
C13 C4 C5 C10 160.27(13)
C3 C4 C5 C10 44.18(17)
C14 C4 C5 C10 -78.88(16)
C4 C5 C6 C7 -175.20(14)
C10 C5 C6 C7 -39.86(19)
C5 C6 C7 C8 5.6(2)
C6 C7 C8 C12 166.21(17)
C6 C7 C8 C9 6.7(3)
C7 C8 C9 C11 127.78(17)
C12 C8 C9 C11 -35.66(14)
C7 C8 C9 C10 17.2(2)
C12 C8 C9 C10 -146.29(13)
C11 C9 C10 C1 79.91(14)
C8 C9 C10 C1 -174.41(12)
C11 C9 C10 C15 -30.36(14)
C8 C9 C10 C15 75.32(14)
C11 C9 C10 C5 -156.16(12)
C8 C9 C10 C5 -50.48(15)
N1 C1 C10 C9 -12.62(18)
C2 C1 C10 C9 167.14(12)
N1 C1 C10 C15 94.40(15)
C2 C1 C10 C15 -85.84(14)
N1 C1 C10 C5 -134.86(14)
C2 C1 C10 C5 44.90(16)
C6 C5 C10 C9 63.33(16)
C4 C5 C10 C9 -163.32(12)
C6 C5 C10 C1 -172.86(12)
C4 C5 C10 C1 -39.51(17)
C6 C5 C10 C15 -50.10(18)
C4 C5 C10 C15 83.25(17)
C8 C9 C11 O1 31.70(15)
C10 C9 C11 O1 145.87(12)
C8 C9 C11 O3 -85.23(12)
C10 C9 C11 O3 28.93(14)
C7 C8 C12 O1 -134.04(17)
C9 C8 C12 O1 28.49(16)
C9 C10 C15 O2 -162.33(16)
C1 C10 C15 O2 82.07(19)
C5 C10 C15 O2 -44.1(2)
C9 C10 C15 O3 21.91(14)
C1 C10 C15 O3 -93.69(14)
C5 C10 C15 O3 140.14(13)
N1 C16 C17 O5 176.04(14)
C18 C16 C17 O5 -60.88(19)
N1 C16 C17 O4 -5.4(2)
C18 C16 C17 O4 117.64(15)
N1 C16 C18 C19 66.68(15)
C17 C16 C18 C19 -61.76(15)
C16 C18 C19 C24 93.06(17)
C16 C18 C19 C20 -84.38(17)
C24 C19 C20 C21 -0.6(2)
C18 C19 C20 C21 176.93(15)
C19 C20 C21 C22 -0.3(3)
C20 C21 C22 C23 0.8(3)
C21 C22 C23 C24 -0.4(3)
C22 C23 C24 C19 -0.5(3)
C20 C19 C24 C23 1.0(2)
C18 C19 C24 C23 -176.53(16)
O3 C11 O1 C12 96.96(15)
C9 C11 O1 C12 -15.60(17)
C8 C12 O1 C11 -8.15(17)
O2 C15 O3 C11 179.26(14)
C10 C15 O3 C11 -4.58(16)
O1 C11 O3 C15 -131.37(13)
C9 C11 O3 C15 -15.12(15)
O5 C17 O4 C2 -177.88(14)
C16 C17 O4 C2 3.5(2)
C1 C2 O4 C17 -0.8(2)
C3 C2 O4 C17 -123.90(15)
C2 C1 N1 C16 -2.0(2)
C10 C1 N1 C16 177.68(12)
C17 C16 N1 C1 4.7(2)
C18 C16 N1 C1 -118.24(14)
